data_7005271
loop_
_publ_author_name
'Khalimon, Andrey Yu.'
'Dorogov, Konstantin Yu.'
'Churakov, Andrei V.'
'Kuzmina, Lyudmila G.'
'Lemenovskii, Dmitry A.'
'Howard, Judith A. K.'
'Nikonov, Georgii I.'

_publ_section_title
;
 Synthesis and structural studies of germyl and germyl/stannyl
 substituted tungstenocenes
;
_journal_issue 23
_journal_name_full 'Dalton Transactions'
_journal_page_first 2440
_journal_paper_doi 10.1039/b618806k
_journal_year 2007
_chemical_formula_moiety 'C12 H17 Cl Ge W'
_chemical_formula_sum 'C12 H17 Cl Ge W'
_chemical_formula_weight 453.15
_chemical_name_systematic
;
?
;
_space_group_IT_number 14
_symmetry_cell_setting monoclinic
_symmetry_space_group_name_Hall '-P 2yn'
_symmetry_space_group_name_H-M 'P 1 21/n 1'
_atom_sites_solution_hydrogens geom
_atom_sites_solution_primary direct
_atom_sites_solution_secondary difmap
_audit_creation_method SHELXL-97
_cell_angle_alpha 90.00
_cell_angle_beta 112.080(1)
_cell_angle_gamma 90.00
_cell_formula_units_Z 4
_cell_length_a 11.7637(7)
_cell_length_b 8.6051(5)
_cell_length_c 13.7051(8)
_cell_measurement_reflns_used 6791
_cell_measurement_temperature 123(2)
_cell_measurement_theta_max 29.881
_cell_measurement_theta_min 2.859
_cell_volume 1285.59(13)
_computing_structure_refinement 'SHELXL-97 (Sheldrick, 1997)'
_computing_structure_solution 'SHELXS-97 (Sheldrick, 1990)'
_diffrn_ambient_temperature 123(2)
_diffrn_measured_fraction_theta_full 0.973
_diffrn_measured_fraction_theta_max 0.973
_diffrn_measurement_device_type 'Bruker SMART 1K'
_diffrn_measurement_method \w
_diffrn_radiation_monochromator graphite
_diffrn_radiation_source 'fine-focus sealed tube'
_diffrn_radiation_type MoK\a
_diffrn_radiation_wavelength 0.71073
_diffrn_reflns_av_R_equivalents 0.0289
_diffrn_reflns_av_sigmaI/netI 0.0357
_diffrn_reflns_limit_h_max 13
_diffrn_reflns_limit_h_min -15
_diffrn_reflns_limit_k_max 11
_diffrn_reflns_limit_k_min -9
_diffrn_reflns_limit_l_max 18
_diffrn_reflns_limit_l_min -11
_diffrn_reflns_number 8382
_diffrn_reflns_theta_full 29.00
_diffrn_reflns_theta_max 29.00
_diffrn_reflns_theta_min 1.95
_diffrn_standards_decay_% 0
_diffrn_standards_interval_count 0
_diffrn_standards_number 0
_exptl_absorpt_coefficient_mu 11.452
_exptl_absorpt_correction_T_max 0.1418
_exptl_absorpt_correction_T_min 0.0976
_exptl_absorpt_correction_type multi-scan
_exptl_absorpt_process_details 'SADABS (Sheldrick, 1997)'
_exptl_crystal_colour yellow
_exptl_crystal_density_diffrn 2.341
_exptl_crystal_density_method 'not measured'
_exptl_crystal_description block
_exptl_crystal_F_000 848
_exptl_crystal_size_max 0.38
_exptl_crystal_size_mid 0.32
_exptl_crystal_size_min 0.28
_refine_diff_density_max 3.385
_refine_diff_density_min -2.077
_refine_diff_density_rms 0.268
_refine_ls_extinction_coef 0.00070(13)
_refine_ls_extinction_expression Fc^*^=kFc[1+0.001xFc^2^\l^3^/sin(2\q)]^-1/4^
_refine_ls_extinction_method SHELXL
_refine_ls_goodness_of_fit_ref 1.100
_refine_ls_hydrogen_treatment mixed
_refine_ls_matrix_type full
_refine_ls_number_parameters 205
_refine_ls_number_reflns 3327
_refine_ls_number_restraints 0
_refine_ls_restrained_S_all 1.100
_refine_ls_R_factor_all 0.0305
_refine_ls_R_factor_gt 0.0277
_refine_ls_shift/su_max 0.002
_refine_ls_shift/su_mean 0.000
_refine_ls_structure_factor_coef Fsqd
_refine_ls_weighting_details 'calc w=1/[\s^2^(Fo^2^)+(0.0395P)^2^+1.5409P] where P=(Fo^2^+2Fc^2^)/3'
_refine_ls_weighting_scheme calc
_refine_ls_wR_factor_gt 0.0695
_refine_ls_wR_factor_ref 0.0707
_reflns_number_gt 3106
_reflns_number_total 3327
_reflns_threshold_expression >2sigma(I)
_cod_data_source_file b618806k.txt
_cod_data_source_block 1
_cod_depositor_comments
;
The following automatic conversions were performed:
'_symmetry_cell_setting' value 'Monoclinic' changed to 'monoclinic'
according to '/home/saulius/struct/CIF-dictionaries/cif_core.dic'
dictionary named 'cif_core.dic' version 2.4.1 from 2010-06-29.

Automatic conversion script
Id: cif_fix_enum 1527 2010-12-29 10:47:43Z saulius 
;
_cod_original_sg_symbol_H-M 'P 21/n'
_cod_database_code 7005271

loop_
_symmetry_equiv_pos_as_xyz
'x, y, z'
'-x+1/2, y+1/2, -z+1/2'
'-x, -y, -z'
'x-1/2, -y-1/2, z-1/2'

loop_
_atom_site_label
_atom_site_type_symbol
_atom_site_fract_x
_atom_site_fract_y
_atom_site_fract_z
_atom_site_U_iso_or_equiv
_atom_site_adp_type
_atom_site_occupancy
_atom_site_symmetry_multiplicity
_atom_site_calc_flag
_atom_site_refinement_flags
_atom_site_disorder_assembly
_atom_site_disorder_group
W1 W 0.736913(14) 0.563690(16) -0.005245(11) 0.01243(7) Uani 1 1 d . . .
Ge1 Ge 0.70432(4) 0.27037(5) -0.00820(3) 0.01568(10) Uani 1 1 d . . .
Cl1 Cl 0.88442(10) 0.13213(12) 0.05916(12) 0.0376(3) Uani 1 1 d . . .
C1 C 0.7998(4) 0.4880(5) 0.1719(3) 0.0225(9) Uani 1 1 d . . .
C2 C 0.8900(4) 0.5837(5) 0.1595(4) 0.0246(9) Uani 1 1 d . . .
C3 C 0.8350(5) 0.7332(6) 0.1259(3) 0.0326(12) Uani 1 1 d . . .
C4 C 0.7100(5) 0.7239(6) 0.1152(4) 0.0350(12) Uani 1 1 d . . .
C5 C 0.6897(5) 0.5722(6) 0.1439(4) 0.0305(11) Uani 1 1 d . . .
C6 C 0.7895(5) 0.4859(5) -0.1465(3) 0.0234(9) Uani 1 1 d . . .
C7 C 0.8664(4) 0.6125(5) -0.0958(3) 0.0224(8) Uani 1 1 d . . .
C8 C 0.7901(4) 0.7437(5) -0.1038(4) 0.0236(9) Uani 1 1 d . . .
C9 C 0.6652(4) 0.6998(5) -0.1583(3) 0.0241(9) Uani 1 1 d . . .
C10 C 0.6656(5) 0.5391(6) -0.1841(3) 0.0266(10) Uani 1 1 d . . .
C11 C 0.6272(5) 0.1612(6) -0.1433(4) 0.0321(11) Uani 1 1 d . . .
C12 C 0.6198(5) 0.1811(5) 0.0782(4) 0.0246(9) Uani 1 1 d . . .
H1 H 0.592(5) 0.541(6) -0.037(4) 0.026(14) Uiso 1 1 d . . .
H1A H 0.806(5) 0.388(6) 0.207(4) 0.032(15) Uiso 1 1 d . . .
H2A H 0.975(8) 0.550(7) 0.177(6) 0.06(2) Uiso 1 1 d . . .
H3A H 0.881(6) 0.815(7) 0.116(4) 0.042(16) Uiso 1 1 d . . .
H4A H 0.658(7) 0.797(8) 0.100(5) 0.06(2) Uiso 1 1 d . . .
H5A H 0.612(8) 0.510(10) 0.130(6) 0.07(2) Uiso 1 1 d . . .
H6A H 0.813(5) 0.389(6) -0.154(4) 0.023(13) Uiso 1 1 d . . .
H7A H 0.957(5) 0.622(6) -0.062(4) 0.020(12) Uiso 1 1 d . . .
H8A H 0.812(5) 0.847(7) -0.080(4) 0.034(15) Uiso 1 1 d . . .
H9A H 0.592(5) 0.766(6) -0.172(4) 0.027(14) Uiso 1 1 d . . .
H10A H 0.594(5) 0.472(6) -0.230(4) 0.018(12) Uiso 1 1 d . . .
H11A H 0.620(6) 0.049(6) -0.123(5) 0.034(16) Uiso 1 1 d . . .
H11B H 0.666(6) 0.161(7) -0.189(4) 0.035(16) Uiso 1 1 d . . .
H11C H 0.549(8) 0.224(10) -0.184(7) 0.09(3) Uiso 1 1 d . . .
H12A H 0.599(8) 0.079(8) 0.071(6) 0.06(2) Uiso 1 1 d . . .
H12B H 0.543(6) 0.245(7) 0.060(5) 0.045(17) Uiso 1 1 d . . .
H12C H 0.659(6) 0.187(7) 0.147(5) 0.050(19) Uiso 1 1 d . . .

loop_
_atom_site_aniso_label
_atom_site_aniso_U_11
_atom_site_aniso_U_22
_atom_site_aniso_U_33
_atom_site_aniso_U_23
_atom_site_aniso_U_13
_atom_site_aniso_U_12
W1 0.01417(10) 0.01158(10) 0.01021(10) -0.00017(4) 0.00307(6) 0.00006(4)
Ge1 0.0172(2) 0.01211(18) 0.0160(2) -0.00197(14) 0.00429(15) -0.00168(14)
Cl1 0.0203(5) 0.0153(5) 0.0695(9) 0.0004(5) 0.0081(5) 0.0023(4)
C1 0.032(2) 0.021(2) 0.0113(18) -0.0020(15) 0.0043(16) -0.0003(17)
C2 0.019(2) 0.038(2) 0.014(2) -0.0046(16) 0.0027(16) 0.0004(17)
C3 0.054(3) 0.025(2) 0.0125(19) -0.0055(16) 0.005(2) -0.018(2)
C4 0.048(3) 0.030(2) 0.020(2) -0.0047(19) 0.005(2) 0.021(2)
C5 0.022(2) 0.053(3) 0.016(2) -0.0080(18) 0.0069(18) -0.0020(19)
C6 0.034(2) 0.021(2) 0.021(2) -0.0019(16) 0.0171(18) -0.0031(18)
C7 0.026(2) 0.026(2) 0.018(2) 0.0041(17) 0.0121(17) -0.0026(17)
C8 0.029(2) 0.020(2) 0.021(2) 0.0056(16) 0.0087(17) -0.0024(16)
C9 0.025(2) 0.028(2) 0.0161(19) 0.0113(17) 0.0037(16) 0.0024(17)
C10 0.034(3) 0.034(2) 0.013(2) 0.0004(17) 0.0099(18) -0.0094(19)
C11 0.044(3) 0.028(2) 0.023(2) -0.0089(19) 0.010(2) -0.012(2)
C12 0.032(2) 0.022(2) 0.020(2) 0.0036(17) 0.0096(18) -0.0053(17)

loop_
_atom_type_symbol
_atom_type_description
_atom_type_scat_dispersion_real
_atom_type_scat_dispersion_imag
_atom_type_scat_source
C C 0.0033 0.0016 'International Tables Vol C Tables 4.2.6.8 and 6.1.1.4'
H H 0.0000 0.0000 'International Tables Vol C Tables 4.2.6.8 and 6.1.1.4'
Cl Cl 0.1484 0.1585 'International Tables Vol C Tables 4.2.6.8 and 6.1.1.4'
Ge Ge 0.1547 1.8001 'International Tables Vol C Tables 4.2.6.8 and 6.1.1.4'
W W -0.8490 6.8722 'International Tables Vol C Tables 4.2.6.8 and 6.1.1.4'

loop_
_geom_angle_atom_site_label_1
_geom_angle_atom_site_label_2
_geom_angle_atom_site_label_3
_geom_angle
_geom_angle_site_symmetry_1
_geom_angle_site_symmetry_3
_geom_angle_publ_flag
C4 W1 C3 36.7(2) . . ?
C4 W1 C9 104.73(18) . . ?
C3 W1 C9 107.60(17) . . ?
C4 W1 C10 138.08(19) . . ?
C3 W1 C10 141.60(17) . . ?
C9 W1 C10 36.55(17) . . ?
C4 W1 C8 99.3(2) . . ?
C3 W1 C8 82.06(17) . . ?
C9 W1 C8 36.44(16) . . ?
C10 W1 C8 60.08(17) . . ?
C4 W1 C2 60.78(18) . . ?
C3 W1 C2 36.61(17) . . ?
C9 W1 C2 138.49(17) . . ?
C10 W1 C2 153.54(19) . . ?
C8 W1 C2 103.96(17) . . ?
C4 W1 C5 35.9(2) . . ?
C3 W1 C5 59.89(19) . . ?
C9 W1 C5 132.16(18) . . ?
C10 W1 C5 147.01(19) . . ?
C8 W1 C5 135.19(18) . . ?
C2 W1 C5 59.37(18) . . ?
C4 W1 C7 125.2(2) . . ?
C3 W1 C7 93.80(18) . . ?
C9 W1 C7 60.43(16) . . ?
C10 W1 C7 59.74(17) . . ?
C8 W1 C7 35.75(16) . . ?
C2 W1 C7 94.69(17) . . ?
C5 W1 C7 152.29(17) . . ?
C4 W1 C6 158.53(19) . . ?
C3 W1 C6 128.77(18) . . ?
C9 W1 C6 60.34(17) . . ?
C10 W1 C6 35.91(18) . . ?
C8 W1 C6 59.35(16) . . ?
C2 W1 C6 118.67(17) . . ?
C5 W1 C6 165.07(16) . . ?
C7 W1 C6 35.33(15) . . ?
C4 W1 C1 59.40(17) . . ?
C3 W1 C1 59.33(16) . . ?
C9 W1 C1 164.06(16) . . ?
C10 W1 C1 158.46(16) . . ?
C8 W1 C1 138.35(16) . . ?
C2 W1 C1 35.07(16) . . ?
C5 W1 C1 35.10(17) . . ?
C7 W1 C1 125.74(16) . . ?
C6 W1 C1 134.21(17) . . ?
C4 W1 Ge1 123.59(15) . . ?
C3 W1 Ge1 132.73(12) . . ?
C9 W1 Ge1 119.63(12) . . ?
C10 W1 Ge1 84.20(12) . . ?
C8 W1 Ge1 137.07(12) . . ?
C2 W1 Ge1 98.44(12) . . ?
C5 W1 Ge1 87.74(13) . . ?
C7 W1 Ge1 107.06(11) . . ?
C6 W1 Ge1 77.81(11) . . ?
C1 W1 Ge1 74.28(10) . . ?
C4 W1 H1 81.2(18) . . ?
C3 W1 H1 117.8(18) . . ?
C9 W1 H1 80.0(19) . . ?
C10 W1 H1 77.0(19) . . ?
C8 W1 H1 115.0(18) . . ?
C2 W1 H1 129.2(19) . . ?
C5 W1 H1 70.0(19) . . ?
C7 W1 H1 135.8(19) . . ?
C6 W1 H1 109.0(19) . . ?
C1 W1 H1 97.7(19) . . ?
Ge1 W1 H1 74.7(17) . . ?
C12 Ge1 C11 102.8(2) . . ?
C12 Ge1 Cl1 98.86(15) . . ?
C11 Ge1 Cl1 99.21(18) . . ?
C12 Ge1 W1 118.97(14) . . ?
C11 Ge1 W1 120.06(16) . . ?
Cl1 Ge1 W1 113.28(3) . . ?
C2 C1 C5 109.0(4) . . ?
C2 C1 W1 70.8(2) . . ?
C5 C1 W1 71.0(3) . . ?
C2 C1 H1A 131(4) . . ?
C5 C1 H1A 119(4) . . ?
W1 C1 H1A 133(3) . . ?
C1 C2 C3 107.2(4) . . ?
C1 C2 W1 74.2(2) . . ?
C3 C2 W1 70.2(2) . . ?
C1 C2 H2A 123(4) . . ?
C3 C2 H2A 130(4) . . ?
W1 C2 H2A 125(4) . . ?
C4 C3 C2 107.8(4) . . ?
C4 C3 W1 71.6(3) . . ?
C2 C3 W1 73.2(3) . . ?
C4 C3 H3A 132(4) . . ?
C2 C3 H3A 120(4) . . ?
W1 C3 H3A 121(4) . . ?
C5 C4 C3 107.5(4) . . ?
C5 C4 W1 74.0(3) . . ?
C3 C4 W1 71.8(3) . . ?
C5 C4 H4A 125(5) . . ?
C3 C4 H4A 127(5) . . ?
W1 C4 H4A 124(5) . . ?
C1 C5 C4 108.6(5) . . ?
C1 C5 W1 73.9(3) . . ?
C4 C5 W1 70.1(3) . . ?
C1 C5 H5A 117(5) . . ?
C4 C5 H5A 132(5) . . ?
W1 C5 H5A 109(5) . . ?
C7 C6 C10 107.9(4) . . ?
C7 C6 W1 72.2(2) . . ?
C10 C6 W1 69.8(3) . . ?
C7 C6 H6A 127(4) . . ?
C10 C6 H6A 125(4) . . ?
W1 C6 H6A 124(3) . . ?
C6 C7 C8 107.7(4) . . ?
C6 C7 W1 72.5(2) . . ?
C8 C7 W1 70.4(3) . . ?
C6 C7 H7A 132(3) . . ?
C8 C7 H7A 120(3) . . ?
W1 C7 H7A 125(3) . . ?
C7 C8 C9 109.0(4) . . ?
C7 C8 W1 73.8(2) . . ?
C9 C8 W1 71.0(2) . . ?
C7 C8 H8A 129(4) . . ?
C9 C8 H8A 121(3) . . ?
W1 C8 H8A 122(3) . . ?
C8 C9 C10 106.7(4) . . ?
C8 C9 W1 72.6(2) . . ?
C10 C9 W1 72.2(2) . . ?
C8 C9 H9A 127(3) . . ?
C10 C9 H9A 127(3) . . ?
W1 C9 H9A 118(3) . . ?
C6 C10 C9 108.6(4) . . ?
C6 C10 W1 74.2(3) . . ?
C9 C10 W1 71.2(2) . . ?
C6 C10 H10A 123(3) . . ?
C9 C10 H10A 128(3) . . ?
W1 C10 H10A 127(3) . . ?
Ge1 C11 H11A 105(3) . . ?
Ge1 C11 H11B 118(4) . . ?
H11A C11 H11B 108(5) . . ?
Ge1 C11 H11C 105(5) . . ?
H11A C11 H11C 119(6) . . ?
H11B C11 H11C 102(6) . . ?
Ge1 C12 H12A 120(5) . . ?
Ge1 C12 H12B 105(3) . . ?
H12A C12 H12B 109(7) . . ?
Ge1 C12 H12C 116(4) . . ?
H12A C12 H12C 100(6) . . ?
H12B C12 H12C 107(5) . . ?

loop_
_geom_bond_atom_site_label_1
_geom_bond_atom_site_label_2
_geom_bond_distance
_geom_bond_site_symmetry_2
_geom_bond_publ_flag
W1 C4 2.262(5) . ?
W1 C3 2.265(4) . ?
W1 C9 2.270(4) . ?
W1 C10 2.283(4) . ?
W1 C8 2.292(4) . ?
W1 C2 2.305(4) . ?
W1 C5 2.312(5) . ?
W1 C7 2.336(4) . ?
W1 C6 2.340(4) . ?
W1 C1 2.349(4) . ?
W1 Ge1 2.5510(4) . ?
W1 H1 1.60(6) . ?
Ge1 C12 1.966(5) . ?
Ge1 C11 1.968(5) . ?
Ge1 Cl1 2.2991(11) . ?
C1 C2 1.403(7) . ?
C1 C5 1.406(7) . ?
C1 H1A 0.97(5) . ?
C2 C3 1.436(7) . ?
C2 H2A 0.98(8) . ?
C3 C4 1.424(8) . ?
C3 H3A 0.93(6) . ?
C4 C5 1.410(8) . ?
C4 H4A 0.85(7) . ?
C5 H5A 1.01(8) . ?
C6 C7 1.419(6) . ?
C6 C10 1.426(7) . ?
C6 H6A 0.90(5) . ?
C7 C8 1.421(6) . ?
C7 H7A 0.99(5) . ?
C8 C9 1.426(6) . ?
C8 H8A 0.95(6) . ?
C9 C10 1.428(7) . ?
C9 H9A 0.99(5) . ?
C10 H10A 1.02(5) . ?
C11 H11A 1.02(5) . ?
C11 H11B 0.90(6) . ?
C11 H11C 1.03(9) . ?
C12 H12A 0.91(7) . ?
C12 H12B 1.00(6) . ?
C12 H12C 0.88(7) . ?
